data_7133089
loop_
_publ_author_name
'Du, Zhenglin'
'Xie, Jialin'
'Liu, Yandie'
'Tang, Yisong'
'Chen, Qing'
'Li, Xia'
'Zhu, Kelong'

_publ_section_title
;
 A &#x3c0;-extended molecular belt with selective binding capability for
 fullerene C<sub>70</sub>.
;
_journal_issue 50
_journal_name_full 'Chemical communications (Cambridge, England)'
_journal_page_first 6387
_journal_page_last 6390
_journal_paper_doi 10.1039/d4cc01966k
_journal_volume 60
_journal_year 2024
_chemical_formula_sum 'C84 H62 N2 O12 S8'
_chemical_formula_weight 1547.83
_space_group_crystal_system monoclinic
_space_group_IT_number 9
_space_group_name_Hall 'C -2yc'
_space_group_name_H-M_alt 'C 1 c 1'
_atom_sites_solution_hydrogens mixed
_audit_creation_method SHELXL-2018/3
_audit_update_record
;
2024-05-19 deposited with the CCDC.	2024-05-24 downloaded from the CCDC.
;
_cell_angle_alpha 90
_cell_angle_beta 90.454(9)
_cell_angle_gamma 90
_cell_formula_units_Z 4
_cell_length_a 27.458(6)
_cell_length_b 23.377(5)
_cell_length_c 11.615(3)
_cell_measurement_reflns_used 9723
_cell_measurement_temperature 150(2)
_cell_measurement_theta_max 26.3466
_cell_measurement_theta_min 2.2900
_cell_volume 7455(3)
_computing_data_collection 'CrysAlisPro 1.171.40.84a (Rigaku OD, 2020)'
_computing_molecular_graphics 'Olex2 1.5 (Dolomanov et al., 2009)'
_computing_publication_material 'Olex2 1.5 (Dolomanov et al., 2009)'
_computing_structure_refinement 'SHELXL-2018/3 (Sheldrick, 2018)'
_computing_structure_solution 'SHELXT 2018/2 (Sheldrick, 2018)'
_diffrn_ambient_temperature 150(2)
_diffrn_measured_fraction_theta_full 0.999
_diffrn_measured_fraction_theta_max 0.986
_diffrn_measurement_device_type 'SuperNova, Dual, Cu at home/near, AtlasS2'
_diffrn_radiation_type MoK\a
_diffrn_radiation_wavelength 0.71073
_diffrn_reflns_av_R_equivalents 0.0726
_diffrn_reflns_av_unetI/netI 0.0940
_diffrn_reflns_Laue_measured_fraction_full 0.999
_diffrn_reflns_Laue_measured_fraction_max 0.986
_diffrn_reflns_limit_h_max 34
_diffrn_reflns_limit_h_min -34
_diffrn_reflns_limit_k_max 29
_diffrn_reflns_limit_k_min -29
_diffrn_reflns_limit_l_max 14
_diffrn_reflns_limit_l_min -14
_diffrn_reflns_number 32793
_diffrn_reflns_point_group_measured_fraction_full 0.982
_diffrn_reflns_point_group_measured_fraction_max 0.966
_diffrn_reflns_theta_full 25.242
_diffrn_reflns_theta_max 26.598
_diffrn_reflns_theta_min 2.089
_exptl_absorpt_coefficient_mu 0.305
_exptl_absorpt_correction_T_max 0.7454
_exptl_absorpt_correction_T_min 0.5665
_exptl_absorpt_correction_type multi-scan
_exptl_crystal_colour colourless
_exptl_crystal_density_diffrn 1.379
_exptl_crystal_description block
_exptl_crystal_F_000 3216
_exptl_crystal_size_max 0.200
_exptl_crystal_size_mid 0.100
_exptl_crystal_size_min 0.100
_refine_diff_density_max 0.670
_refine_diff_density_min -0.449
_refine_diff_density_rms 0.077
_refine_ls_abs_structure_details
;
 Flack x determined using 4398 quotients [(I+)-(I-)]/[(I+)+(I-)]
 (Parsons, Flack and Wagner, Acta Cryst. B69 (2013) 249-259).
;
_refine_ls_abs_structure_Flack 0.14(5)
_refine_ls_extinction_method none
_refine_ls_goodness_of_fit_ref 1.037
_refine_ls_hydrogen_treatment constr
_refine_ls_matrix_type full
_refine_ls_number_parameters 856
_refine_ls_number_reflns 15085
_refine_ls_number_restraints 523
_refine_ls_restrained_S_all 1.198
_refine_ls_R_factor_all 0.0884
_refine_ls_R_factor_gt 0.0714
_refine_ls_shift/su_max 0.007
_refine_ls_shift/su_mean 0.001
_refine_ls_structure_factor_coef Fsqd
_refine_ls_weighting_details 'w=1/[\s^2^(Fo^2^)+(0.0896P)^2^+10.1316P] where P=(Fo^2^+2Fc^2^)/3'
_refine_ls_weighting_scheme calc
_refine_ls_wR_factor_gt 0.1736
_refine_ls_wR_factor_ref 0.1914
_reflns_Friedel_coverage 0.957
_reflns_Friedel_fraction_full 0.966
_reflns_Friedel_fraction_max 0.945
_reflns_number_gt 12449
_reflns_number_total 15085
_reflns_threshold_expression 'I > 2\s(I)'
_cod_data_source_file d4cc01966k2.cif
_cod_data_source_block mo_20220225_dzl_n10_0m
_cod_depositor_comments 'Adding full bibliography for 7133089--7133090.cif.'
_cod_original_sg_symbol_H-M 'C c'
_cod_database_code 7133089
_shelx_shelxl_version_number 2018/3
_shelx_space_group_comment
;
The symmetry employed for this shelxl refinement is uniquely defined
by the following loop, which should always be used as a source of
symmetry information in preference to the above space-group names.
They are only intended as comments.
;
_shelx_estimated_absorpt_t_min 0.941
_shelx_estimated_absorpt_t_max 0.970

loop_
_space_group_symop_operation_xyz
'x, y, z'
'x, -y, z+1/2'
'x+1/2, y+1/2, z'
'x+1/2, -y+1/2, z+1/2'

loop_
_atom_site_label
_atom_site_type_symbol
_atom_site_fract_x
_atom_site_fract_y
_atom_site_fract_z
_atom_site_U_iso_or_equiv
_atom_site_adp_type
_atom_site_occupancy
_atom_site_site_symmetry_order
_atom_site_calc_flag
_atom_site_refinement_flags_posn
_atom_site_refinement_flags_adp
_atom_site_refinement_flags_occupancy
_atom_site_disorder_assembly
_atom_site_disorder_group
S001 S -0.13410(10) 0.17916(10) 0.3806(2) 0.0463(6) Uani 1 1 d D . . . .
S005 S 0.15788(10) 0.18805(11) 0.3948(3) 0.0484(6) Uani 1 1 d D . . . .
S006 S 0.30041(10) 0.34748(11) 0.4948(2) 0.0487(6) Uani 1 1 d D . . . .
S007 S -0.28622(10) 0.32437(11) 0.4771(3) 0.0484(6) Uani 1 1 d D . . . .
S008 S 0.29089(10) 0.57850(11) 0.5924(3) 0.0508(6) Uani 1 1 d D . . . .
S00B S -0.15636(12) 0.71294(11) 0.6391(3) 0.0565(7) Uani 1 1 d D . . . .
S00C S -0.30070(11) 0.55185(12) 0.5941(3) 0.0560(7) Uani 1 1 d D . . . .
S00F S 0.13327(12) 0.72321(11) 0.6254(3) 0.0547(7) Uani 1 1 d D . . . .
O00H O -0.1200(2) 0.1841(3) 0.6370(7) 0.0472(17) Uani 1 1 d D . . . .
O00L O 0.1405(2) 0.1963(3) 0.6477(6) 0.0472(16) Uani 1 1 d D . . . .
O00N O -0.1373(3) 0.6511(3) 0.8623(7) 0.0532(19) Uani 1 1 d D . . . .
O00O O 0.1229(3) 0.6648(3) 0.8569(6) 0.0501(18) Uani 1 1 d D . . . .
C00P C 0.05556(15) 0.1851(2) 0.4004(4) 0.042(2) Uani 1 1 d G . . . .
H00P H 0.055999 0.184285 0.318652 0.051 Uiso 1 1 calc R U . . .
C03C C 0.09906(13) 0.1873(2) 0.4623(5) 0.042(2) Uani 1 1 d DG . . . .
C01D C 0.09842(14) 0.1885(2) 0.5819(5) 0.040(2) Uani 1 1 d DG . . . .
C03A C 0.05428(16) 0.1876(2) 0.6397(4) 0.042(2) Uani 1 1 d G . . . .
H03A H 0.053845 0.188467 0.721419 0.051 Uiso 1 1 calc R U . . .
C012 C 0.01078(13) 0.18545(14) 0.5778(3) 0.041(2) Uani 1 1 d G . . . .
C019 C 0.01142(13) 0.18421(14) 0.4582(3) 0.040(2) Uani 1 1 d G . . . .
C01K C -0.03208(15) 0.1820(2) 0.3963(4) 0.041(2) Uani 1 1 d G . . . .
H01K H -0.031638 0.181191 0.314520 0.050 Uiso 1 1 calc R U . . .
C02F C -0.07622(13) 0.1811(2) 0.4540(5) 0.042(2) Uani 1 1 d DG . . . .
C01O C -0.07686(13) 0.1824(2) 0.5736(5) 0.038(2) Uani 1 1 d DG . . . .
C021 C -0.03336(16) 0.1845(2) 0.6355(4) 0.040(2) Uani 1 1 d G . . . .
H021 H -0.033796 0.185372 0.717286 0.048 Uiso 1 1 calc R U . . .
O00Q O -0.2462(3) 0.3150(3) 0.7182(6) 0.0474(17) Uani 1 1 d D . . . .
O00S O 0.2581(3) 0.3385(3) 0.7322(6) 0.0466(16) Uani 1 1 d D . . . .
O00T O -0.2596(3) 0.5100(3) 0.8172(6) 0.0539(19) Uani 1 1 d D . . . .
O00X O 0.2543(3) 0.5362(3) 0.8159(7) 0.056(2) Uani 1 1 d D . . . .
C00Z C 0.2270(2) 0.2689(3) 0.4570(4) 0.042(2) Uani 1 1 d G . . . .
H00Z H 0.237248 0.268406 0.379010 0.050 Uiso 1 1 calc R U . . .
C027 C 0.1890(2) 0.2338(2) 0.4919(5) 0.042(2) Uani 1 1 d DG . . . .
C03E C 0.17408(18) 0.2344(2) 0.6060(5) 0.042(2) Uani 1 1 d DG . . . .
C022 C 0.1971(2) 0.2702(3) 0.6850(4) 0.043(2) Uani 1 1 d DG . . . .
C01G C 0.2351(2) 0.3053(2) 0.6501(5) 0.045(2) Uani 1 1 d DG . . . .
C016 C 0.25006(19) 0.3046(2) 0.5360(5) 0.043(2) Uani 1 1 d DG . . . .
C01M C 0.2090(4) 0.6481(4) 0.6203(10) 0.049(3) Uani 1 1 d . . . . .
H01M H 0.215891 0.663959 0.546859 0.058 Uiso 1 1 calc R U . . .
C01C C 0.2396(4) 0.6035(4) 0.6655(9) 0.049(3) Uani 1 1 d D . . . .
C01P C 0.2880(2) 0.4048(2) 0.5899(5) 0.048(2) Uani 1 1 d DG . . . .
C01L C 0.2959(2) 0.4612(3) 0.5568(4) 0.043(2) Uani 1 1 d G . . . .
H01L H 0.309220 0.469313 0.483324 0.051 Uiso 1 1 calc R U . . .
C01I C 0.2845(2) 0.50567(19) 0.6313(5) 0.045(2) Uani 1 1 d DG . . . .
C01Y C 0.2651(2) 0.4938(2) 0.7388(5) 0.043(2) Uani 1 1 d DG . . . .
C01F C 0.2571(2) 0.4374(3) 0.7719(4) 0.042(2) Uani 1 1 d G . . . .
H01F H 0.243825 0.429333 0.845386 0.051 Uiso 1 1 calc R U . . .
C023 C 0.2686(2) 0.39297(19) 0.6974(5) 0.043(2) Uani 1 1 d DG . . . .
C029 C 0.2263(4) 0.5805(4) 0.7719(9) 0.046(2) Uani 1 1 d D . . . .
C19B C -0.085(3) 0.328(3) 0.713(3) 0.11(2) Uani 0.30(4) 1 d D . P A 2
H19A H -0.106661 0.330339 0.645157 0.128 Uiso 0.30(4) 1 calc R U P A 2
H19B H -0.058612 0.300966 0.690095 0.128 Uiso 0.30(4) 1 calc R U P A 2
C02D C -0.2602(2) 0.36871(19) 0.6865(5) 0.042(2) Uani 1 1 d DG . . . .
C047 C -0.2805(3) 0.3802(2) 0.5789(5) 0.044(2) Uani 1 1 d DG . . . .
C048 C -0.2941(2) 0.4357(3) 0.5504(4) 0.048(2) Uani 1 1 d G . . . .
H048 H -0.307914 0.443626 0.476890 0.058 Uiso 1 1 calc R U . . .
C01V C -0.2875(3) 0.4797(2) 0.6295(6) 0.050(2) Uani 1 1 d DG . . . .
C01A C -0.2672(3) 0.4682(2) 0.7371(5) 0.048(2) Uani 1 1 d DG . . . .
C053 C -0.2536(2) 0.4127(3) 0.7656(4) 0.046(2) Uani 1 1 d G . . . .
H053 H -0.239772 0.404823 0.839142 0.055 Uiso 1 1 calc R U . . .
C02K C 0.1733(4) 0.2829(5) 0.8071(9) 0.048(2) Uani 1 1 d D . . . .
H02A H 0.151415 0.250994 0.828089 0.058 Uiso 1 1 calc R U . . .
H02B H 0.199314 0.285427 0.866471 0.058 Uiso 1 1 calc R U . . .
C02L C 0.1706(4) 0.6681(4) 0.6806(9) 0.046(2) Uani 1 1 d D . . . .
C033 C 0.03254(17) 0.7152(2) 0.6415(4) 0.053(3) Uani 1 1 d G . . . .
H033 H 0.031332 0.733489 0.568475 0.063 Uiso 1 1 calc R U . . .
C037 C 0.07722(15) 0.7037(2) 0.6936(5) 0.051(3) Uani 1 1 d DG . . . .
C026 C 0.07898(15) 0.6769(2) 0.8004(5) 0.044(2) Uani 1 1 d DG . . . .
C03K C 0.03606(17) 0.6617(2) 0.8552(4) 0.049(2) Uani 1 1 d G . . . .
H03K H 0.037263 0.643471 0.928210 0.059 Uiso 1 1 calc R U . . .
C04G C -0.00863(15) 0.67329(16) 0.8031(3) 0.047(2) Uani 1 1 d G . . . .
C035 C -0.01039(15) 0.70002(15) 0.6963(3) 0.051(3) Uani 1 1 d G . . . .
C03Y C -0.05507(17) 0.7116(2) 0.6442(4) 0.050(2) Uani 1 1 d G . . . .
H03Y H -0.056275 0.729842 0.571208 0.060 Uiso 1 1 calc R U . . .
C01X C -0.09800(15) 0.6964(2) 0.6990(5) 0.057(3) Uani 1 1 d DG . . . .
C02C C -0.09624(15) 0.6696(2) 0.8059(5) 0.047(2) Uani 1 1 d DG . . . .
C02Y C -0.05155(17) 0.6581(2) 0.8579(4) 0.047(2) Uani 1 1 d G . . . .
H02Y H -0.050349 0.639824 0.930942 0.057 Uiso 1 1 calc R U . . .
C03S C 0.1598(4) 0.6448(4) 0.7897(10) 0.048(2) Uani 1 1 d D . . . .
C03Z C 0.1353(5) 0.5254(6) 0.9403(13) 0.075(3) Uani 1 1 d D U . . .
H03D H 0.106304 0.545392 0.970332 0.090 Uiso 0.06(3) 1 calc R U P B 2
H03E H 0.130160 0.524339 0.855872 0.090 Uiso 0.06(3) 1 calc R U P B 2
H03B H 0.104500 0.542487 0.911992 0.090 Uiso 0.94(3) 1 calc R U P B 1
H03C H 0.145931 0.496413 0.883567 0.090 Uiso 0.94(3) 1 calc R U P B 1
C043 C -0.1981(2) 0.5797(3) 0.8359(5) 0.049(2) Uani 1 1 d DG . . . .
C04H C -0.2365(2) 0.5567(2) 0.7727(6) 0.051(3) Uani 1 1 d DG . . . .
C04R C -0.2505(2) 0.5814(3) 0.6688(6) 0.051(3) Uani 1 1 d DG . . . .
C039 C -0.2260(3) 0.6293(3) 0.6280(5) 0.056(3) Uani 1 1 d G . . . .
H039 H -0.235519 0.646199 0.556983 0.067 Uiso 1 1 calc R U . . .
C02H C -0.1875(2) 0.6523(2) 0.6912(6) 0.049(2) Uani 1 1 d DG . . . .
C020 C -0.1736(2) 0.6276(3) 0.7951(5) 0.045(2) Uani 1 1 d DG . . . .
C04J C 0.1883(4) 0.5998(5) 0.8333(8) 0.045(2) Uani 1 1 d D . . . .
C04O C 0.1440(5) 0.3398(6) 0.8045(13) 0.075(4) Uani 1 1 d D U . . .
H04A H 0.136815 0.351393 0.884571 0.090 Uiso 1 1 calc R U . . .
H04B H 0.164402 0.370011 0.769801 0.090 Uiso 1 1 calc R U . . .
C04S C 0.1736(4) 0.5713(5) 0.9514(9) 0.052(3) Uani 1 1 d D . . . .
H04C H 0.203133 0.554426 0.987364 0.063 Uiso 1 1 calc R U . . .
H04D H 0.161488 0.601422 1.003681 0.063 Uiso 1 1 calc R U . . .
C04T C -0.1693(2) 0.2195(2) 0.4790(5) 0.045(2) Uani 1 1 d DG . . . .
C032 C -0.2088(2) 0.2523(3) 0.4424(4) 0.041(2) Uani 1 1 d G . . . .
H032 H -0.218078 0.252427 0.363474 0.050 Uiso 1 1 calc R U . . .
C04P C -0.23459(18) 0.2848(2) 0.5213(5) 0.041(2) Uani 1 1 d DG . . . .
C011 C -0.2210(2) 0.2846(2) 0.6369(5) 0.040(2) Uani 1 1 d DG . . . .
C04I C -0.1815(2) 0.2519(3) 0.6735(4) 0.043(2) Uani 1 1 d DG . . . .
C030 C -0.15572(18) 0.2193(2) 0.5945(5) 0.041(2) Uani 1 1 d DG . . . .
C04U C -0.1599(4) 0.2613(5) 0.8007(9) 0.053(3) Uani 1 1 d D . . . .
H04E H -0.184131 0.281899 0.847920 0.064 Uiso 1 1 calc R U . . .
H04F H -0.153741 0.223665 0.837056 0.064 Uiso 1 1 calc R U . . .
C04V C -0.1209(6) 0.4878(8) 1.0531(15) 0.092(5) Uani 1 1 d D . . . .
H04G H -0.118150 0.518610 1.111168 0.111 Uiso 1 1 calc R U . . .
H04H H -0.147900 0.462418 1.076667 0.111 Uiso 1 1 calc R U . . .
C04Y C -0.1341(4) 0.5145(5) 0.9381(12) 0.065(3) Uani 1 1 d D . . . .
H04I H -0.141046 0.484196 0.880793 0.077 Uiso 1 1 calc R U . . .
H04J H -0.106515 0.537770 0.909833 0.077 Uiso 1 1 calc R U . . .
C04Z C -0.1786(4) 0.5520(5) 0.9534(10) 0.057(3) Uani 1 1 d D . . . .
H04K H -0.170583 0.583097 1.008213 0.069 Uiso 1 1 calc R U . . .
H04L H -0.204998 0.528829 0.987516 0.069 Uiso 1 1 calc R U . . .
C056 C -0.1131(6) 0.2952(7) 0.7975(14) 0.086(4) Uani 1 1 d D . . . .
H05C H -0.117605 0.323248 0.860434 0.103 Uiso 0.30(4) 1 calc R U P A 2
H05D H -0.088880 0.267551 0.827796 0.103 Uiso 0.30(4) 1 calc R U P A 2
H05A H -0.097927 0.293829 0.875090 0.103 Uiso 0.70(4) 1 calc R U P A 1
H05B H -0.090573 0.275969 0.743810 0.103 Uiso 0.70(4) 1 calc R U P A 1
C1 C 0.124(8) 0.4646(15) 0.97(2) 0.090(7) Uani 0.06(3) 1 d D U P B 2
H1A H 0.115425 0.443421 0.901492 0.108 Uiso 0.06(3) 1 calc R U P B 2
H1B H 0.154444 0.447029 1.003801 0.108 Uiso 0.06(3) 1 calc R U P B 2
C6 C -0.059(4) 0.385(3) 0.712(10) 0.14(3) Uani 0.30(4) 1 d D . P A 2
H6A H -0.044757 0.398502 0.639600 0.203 Uiso 0.30(4) 1 d R U P A 2
H6B H -0.035567 0.389852 0.774710 0.203 Uiso 0.30(4) 1 d R U P A 2
H6C H -0.088587 0.406902 0.727940 0.203 Uiso 0.30(4) 1 d R U P A 2
O02I O -0.0630(7) 0.1768(5) 0.9515(14) 0.123(5) Uani 1 1 d D . . . .
O05A O -0.0540(10) 0.1336(7) 1.1149(13) 0.189(10) Uani 1 1 d D . . . .
N02A N -0.0640(7) 0.1344(5) 1.0137(11) 0.100(5) Uani 1 1 d D . . . .
C05E C -0.0669(4) 0.0288(4) 1.0210(7) 0.077(4) Uani 1 1 d G . . . .
H05E H -0.052707 0.029110 1.095873 0.093 Uiso 1 1 calc R U . . .
C057 C -0.0795(5) -0.0228(3) 0.9695(11) 0.107(6) Uani 1 1 d G . . . .
H057 H -0.073905 -0.057804 1.009009 0.128 Uiso 1 1 calc R U . . .
C03O C -0.1003(5) -0.0233(3) 0.8600(11) 0.093(5) Uani 1 1 d G . . . .
H03O H -0.108940 -0.058555 0.824707 0.112 Uiso 1 1 calc R U . . .
C04Q C -0.1086(4) 0.0279(4) 0.8021(7) 0.079(4) Uani 1 1 d G . . . .
H04Q H -0.122778 0.027608 0.727269 0.095 Uiso 1 1 calc R U . . .
C02S C -0.0960(3) 0.0795(3) 0.8537(7) 0.053(3) Uani 1 1 d G . . . .
H02S H -0.101581 0.114523 0.814131 0.064 Uiso 1 1 calc R U . . .
C03V C -0.0752(4) 0.0800(3) 0.9632(7) 0.062(3) Uani 1 1 d DG . . . .
O02U O 0.0760(7) 0.1756(5) 0.9519(14) 0.123(5) Uani 1 1 d D . . . .
O05D O 0.0655(11) 0.1376(10) 1.1181(15) 0.203(11) Uani 1 1 d D . . . .
N045 N 0.0734(6) 0.1350(6) 1.0164(12) 0.100(5) Uani 1 1 d D . . . .
C05H C 0.0931(5) -0.0301(3) 0.8756(12) 0.113(7) Uani 1 1 d G . . . .
H05H H 0.097745 -0.066998 0.843204 0.136 Uiso 1 1 calc R U . . .
C05J C 0.1067(4) 0.0184(5) 0.8144(8) 0.094(5) Uani 1 1 d G . . . .
H05J H 0.120642 0.014582 0.740197 0.113 Uiso 1 1 calc R U . . .
C044 C 0.0999(4) 0.0723(4) 0.8618(8) 0.067(3) Uani 1 1 d G . . . .
H044 H 0.109229 0.105460 0.820010 0.081 Uiso 1 1 calc R U . . .
C03X C 0.0796(4) 0.0779(3) 0.9704(8) 0.074(4) Uani 1 1 d DG . . . .
C05G C 0.0660(4) 0.0294(5) 1.0316(8) 0.094(5) Uani 1 1 d G . . . .
H05G H 0.052020 0.033182 1.105837 0.113 Uiso 1 1 calc R U . . .
C05I C 0.0727(5) -0.0246(4) 0.9842(11) 0.106(6) Uani 1 1 d G . . . .
H05I H 0.063433 -0.057697 1.026026 0.127 Uiso 1 1 calc R U . . .
C2 C 0.0845(7) 0.4564(8) 1.0584(18) 0.105(5) Uani 1 1 d D U . . .
H2BD H 0.094739 0.425493 1.110191 0.157 Uiso 0.06(3) 1 d R U P B 2
H2BE H 0.058399 0.442603 1.007451 0.157 Uiso 0.06(3) 1 d R U P B 2
H2BF H 0.072519 0.488713 1.103931 0.157 Uiso 0.06(3) 1 d R U P B 2
H2AA H 0.054569 0.477633 1.074981 0.157 Uiso 0.94(3) 1 d R U P B 1
H2AB H 0.090269 0.428023 1.119111 0.157 Uiso 0.94(3) 1 d R U P B 1
H2AC H 0.081039 0.436923 0.984081 0.157 Uiso 0.94(3) 1 d R U P B 1
C3 C 0.1269(7) 0.4971(9) 1.0541(15) 0.092(4) Uani 0.94(3) 1 d D U P B 1
H3A H 0.121906 0.527325 1.112568 0.110 Uiso 0.94(3) 1 calc R U P B 1
H3B H 0.156819 0.475954 1.076029 0.110 Uiso 0.94(3) 1 calc R U P B 1
C5 C 0.0972(6) 0.3358(8) 0.7385(18) 0.097(5) Uani 1 1 d D U . . .
H5A H 0.078663 0.302712 0.768266 0.117 Uiso 1 1 calc R U . . .
H5B H 0.104969 0.327658 0.657037 0.117 Uiso 1 1 calc R U . . .
C31A C 0.0651(11) 0.3874(12) 0.742(3) 0.171(10) Uani 1 1 d D U . . .
H31A H 0.033045 0.377826 0.709675 0.256 Uiso 1 1 calc R U . . .
H31B H 0.079730 0.418276 0.697244 0.256 Uiso 1 1 calc R U . . .
H31C H 0.061317 0.399841 0.822249 0.256 Uiso 1 1 calc R U . . .
C7 C -0.0673(10) 0.3821(13) 0.760(5) 0.112(16) Uani 0.70(4) 1 d D . P A 1
H7A H -0.048627 0.365103 0.696930 0.168 Uiso 0.70(4) 1 calc R U P A 1
H7B H -0.050495 0.375061 0.833139 0.168 Uiso 0.70(4) 1 calc R U P A 1
H7C H -0.070287 0.423445 0.747259 0.168 Uiso 0.70(4) 1 calc R U P A 1
C19A C -0.1174(10) 0.3556(9) 0.763(3) 0.103(10) Uani 0.70(4) 1 d D . P A 1
H19C H -0.138031 0.376479 0.818343 0.124 Uiso 0.70(4) 1 calc R U P A 1
H19D H -0.132927 0.358226 0.685812 0.124 Uiso 0.70(4) 1 calc R U P A 1
C36A C -0.0747(8) 0.4538(11) 1.055(3) 0.141(9) Uani 1 1 d D . . . .
H36A H -0.080478 0.416296 1.020216 0.211 Uiso 1 1 calc R U . . .
H36B H -0.063765 0.448795 1.135177 0.211 Uiso 1 1 calc R U . . .
H36C H -0.049600 0.474191 1.011952 0.211 Uiso 1 1 calc R U . . .

loop_
_atom_site_aniso_label
_atom_site_aniso_U_11
_atom_site_aniso_U_22
_atom_site_aniso_U_33
_atom_site_aniso_U_23
_atom_site_aniso_U_13
_atom_site_aniso_U_12
S001 0.0500(14) 0.0398(12) 0.0488(15) -0.0072(11) -0.0086(12) -0.0075(10)
S005 0.0467(14) 0.0452(12) 0.0535(16) -0.0066(12) 0.0057(12) 0.0066(11)
S006 0.0409(13) 0.0502(13) 0.0550(16) 0.0043(12) 0.0055(12) 0.0060(10)
S007 0.0402(13) 0.0486(13) 0.0563(16) 0.0031(12) -0.0084(12) -0.0091(10)
S008 0.0501(14) 0.0533(14) 0.0491(15) 0.0030(12) -0.0015(13) -0.0162(11)
S00B 0.0698(18) 0.0389(12) 0.0607(18) 0.0072(12) -0.0111(15) 0.0137(12)
S00C 0.0551(15) 0.0543(15) 0.0584(17) 0.0008(13) -0.0086(14) 0.0143(12)
S00F 0.0696(17) 0.0416(12) 0.0531(17) 0.0109(11) 0.0006(14) -0.0103(12)
O00H 0.036(4) 0.048(4) 0.058(4) 0.015(3) 0.000(3) -0.004(3)
O00L 0.043(4) 0.055(4) 0.043(4) 0.012(3) -0.001(3) 0.000(3)
O00N 0.056(4) 0.052(4) 0.052(5) -0.005(3) -0.005(4) 0.018(3)
O00O 0.052(4) 0.054(4) 0.044(4) -0.002(3) -0.004(3) -0.006(3)
C00P 0.052(6) 0.041(5) 0.034(5) -0.009(4) -0.005(4) 0.008(4)
C03C 0.046(5) 0.035(4) 0.046(6) -0.005(4) 0.002(4) 0.006(4)
C01D 0.038(5) 0.032(4) 0.048(6) 0.012(4) -0.007(4) 0.003(4)
C03A 0.052(6) 0.037(4) 0.038(5) 0.007(4) -0.001(4) 0.006(4)
C012 0.056(5) 0.026(4) 0.042(5) -0.004(4) -0.001(5) -0.003(4)
C019 0.047(5) 0.032(4) 0.041(5) 0.004(4) -0.002(4) -0.009(4)
C01K 0.060(6) 0.031(4) 0.034(5) -0.002(4) 0.005(5) -0.004(4)
C02F 0.038(5) 0.036(4) 0.052(6) -0.001(4) -0.013(4) -0.008(4)
C01O 0.043(5) 0.032(4) 0.040(5) 0.010(4) 0.004(4) -0.007(4)
C021 0.049(5) 0.034(4) 0.039(5) 0.002(4) 0.000(4) -0.006(4)
O00Q 0.050(4) 0.049(4) 0.043(4) 0.013(3) 0.007(3) -0.003(3)
O00S 0.048(4) 0.049(4) 0.042(4) 0.008(3) -0.011(3) 0.002(3)
O00T 0.066(5) 0.055(4) 0.041(4) -0.005(3) 0.005(4) -0.001(4)
O00X 0.065(5) 0.059(4) 0.043(4) 0.001(4) -0.015(4) -0.002(4)
C00Z 0.035(5) 0.046(5) 0.043(6) 0.003(4) 0.005(4) 0.010(4)
C027 0.036(5) 0.038(4) 0.050(6) 0.006(4) -0.004(4) 0.011(4)
C03E 0.027(4) 0.047(5) 0.050(6) 0.008(4) -0.004(4) 0.008(4)
C022 0.036(5) 0.048(5) 0.045(6) 0.005(4) -0.007(4) 0.004(4)
C01G 0.048(6) 0.044(5) 0.042(6) 0.001(4) -0.008(5) 0.009(4)
C016 0.042(5) 0.039(5) 0.048(6) 0.011(4) 0.003(4) 0.013(4)
C01M 0.065(7) 0.038(5) 0.042(6) -0.003(4) -0.012(5) -0.019(5)
C01C 0.050(6) 0.049(5) 0.048(6) 0.004(5) -0.006(5) -0.017(5)
C01P 0.040(5) 0.064(6) 0.041(5) 0.005(5) -0.008(4) -0.001(4)
C01L 0.029(4) 0.058(5) 0.041(5) 0.005(4) -0.001(4) -0.003(4)
C01I 0.033(5) 0.054(5) 0.047(6) 0.003(5) -0.014(4) -0.010(4)
C01Y 0.037(5) 0.054(5) 0.037(5) 0.002(4) -0.005(4) -0.006(4)
C01F 0.037(5) 0.059(6) 0.030(5) 0.005(4) -0.006(4) 0.001(4)
C023 0.040(5) 0.046(5) 0.043(6) 0.013(4) -0.010(4) 0.002(4)
C029 0.056(6) 0.042(5) 0.040(6) -0.001(4) -0.013(5) -0.017(4)
C19B 0.11(4) 0.14(4) 0.06(2) 0.02(2) -0.043(16) -0.07(3)
C02D 0.037(5) 0.051(5) 0.039(5) 0.007(4) 0.004(4) -0.003(4)
C047 0.043(5) 0.042(5) 0.047(6) -0.003(4) 0.001(4) -0.002(4)
C048 0.039(5) 0.058(6) 0.047(6) 0.011(5) -0.003(4) -0.003(4)
C01V 0.045(5) 0.059(6) 0.045(6) 0.003(5) -0.002(5) 0.010(5)
C01A 0.045(6) 0.053(5) 0.046(6) 0.000(5) -0.005(5) 0.005(4)
C053 0.035(5) 0.061(6) 0.042(6) 0.013(5) 0.007(4) 0.010(4)
C02K 0.041(5) 0.063(6) 0.041(6) 0.010(5) -0.003(4) 0.010(5)
C02L 0.058(6) 0.039(5) 0.042(6) 0.004(4) -0.004(5) -0.014(4)
C033 0.074(7) 0.032(5) 0.051(6) 0.006(4) -0.009(6) 0.004(5)
C037 0.077(8) 0.026(4) 0.049(6) 0.000(4) 0.001(6) 0.003(4)
C026 0.057(6) 0.032(4) 0.044(6) 0.000(4) -0.012(5) 0.006(4)
C03K 0.071(7) 0.039(5) 0.037(6) 0.000(4) 0.004(5) 0.000(5)
C04G 0.054(6) 0.035(5) 0.051(6) 0.003(4) -0.001(5) 0.004(4)
C035 0.068(7) 0.029(4) 0.058(6) 0.004(4) 0.002(6) 0.009(5)
C03Y 0.065(7) 0.033(4) 0.052(6) 0.007(4) -0.002(6) -0.003(4)
C01X 0.087(9) 0.027(4) 0.055(7) 0.001(4) -0.018(6) 0.010(5)
C02C 0.059(6) 0.035(5) 0.046(6) -0.002(4) 0.003(5) 0.009(4)
C02Y 0.064(6) 0.035(4) 0.043(6) 0.006(4) -0.005(5) -0.003(4)
C03S 0.045(5) 0.044(5) 0.053(6) -0.002(5) -0.010(5) -0.011(4)
C03Z 0.072(7) 0.079(7) 0.074(7) 0.022(6) -0.005(6) -0.015(6)
C043 0.056(6) 0.047(5) 0.043(6) -0.005(4) 0.009(5) 0.017(5)
C04H 0.046(6) 0.057(6) 0.049(6) -0.008(5) -0.002(5) 0.008(5)
C04R 0.056(6) 0.048(5) 0.050(6) -0.008(5) -0.007(5) 0.018(5)
C039 0.070(7) 0.039(5) 0.058(7) -0.004(5) -0.010(6) 0.017(5)
C02H 0.057(6) 0.037(5) 0.052(6) -0.001(4) 0.004(5) 0.012(4)
C020 0.052(6) 0.042(5) 0.042(6) -0.006(4) 0.002(4) 0.020(4)
C04J 0.051(6) 0.050(5) 0.035(5) -0.003(4) -0.014(4) -0.016(4)
C04O 0.075(8) 0.086(8) 0.064(8) 0.006(7) 0.008(7) 0.020(7)
C04S 0.056(6) 0.062(6) 0.039(6) 0.004(5) -0.004(5) -0.005(5)
C04T 0.037(5) 0.042(5) 0.056(6) 0.002(4) -0.007(5) -0.014(4)
C032 0.041(5) 0.039(4) 0.045(5) 0.002(4) -0.006(4) -0.013(4)
C04P 0.038(5) 0.034(4) 0.050(6) 0.007(4) -0.003(4) -0.013(4)
C011 0.033(4) 0.043(5) 0.046(5) 0.008(4) 0.009(4) -0.006(4)
C04I 0.045(5) 0.043(5) 0.040(5) 0.010(4) -0.003(4) -0.007(4)
C030 0.042(5) 0.035(4) 0.046(5) 0.012(4) -0.005(4) -0.011(4)
C04U 0.061(6) 0.064(7) 0.034(5) 0.007(5) 0.001(5) 0.003(5)
C04V 0.083(9) 0.089(10) 0.104(13) 0.027(9) -0.029(8) -0.001(7)
C04Y 0.058(7) 0.059(7) 0.077(9) 0.011(6) -0.003(6) 0.010(6)
C04Z 0.060(7) 0.068(7) 0.044(7) 0.002(5) 0.000(5) 0.007(5)
C056 0.106(12) 0.093(9) 0.059(8) 0.006(7) -0.018(8) -0.017(8)
C1 0.091(12) 0.092(12) 0.086(13) 0.024(12) 0.005(12) -0.019(12)
C6 0.14(7) 0.15(4) 0.11(6) 0.03(4) -0.07(5) -0.08(4)
O02I 0.188(15) 0.062(5) 0.121(10) -0.011(5) -0.008(9) -0.023(7)
O05A 0.35(3) 0.122(11) 0.093(7) -0.040(7) -0.079(11) -0.019(15)
N02A 0.153(13) 0.065(5) 0.082(7) -0.023(5) -0.029(8) -0.025(7)
C05E 0.088(10) 0.073(8) 0.071(10) 0.021(7) -0.007(8) 0.018(7)
C057 0.138(16) 0.049(7) 0.133(18) 0.014(10) -0.002(14) 0.002(9)
C03O 0.115(13) 0.043(7) 0.121(15) -0.019(8) 0.002(11) -0.003(7)
C04Q 0.073(9) 0.087(10) 0.077(10) -0.021(8) -0.029(8) -0.013(8)
C02S 0.049(6) 0.054(6) 0.057(7) 0.007(5) 0.002(5) -0.001(5)
C03V 0.078(8) 0.053(6) 0.056(7) -0.013(5) -0.001(6) -0.002(6)
O02U 0.170(14) 0.070(6) 0.129(10) -0.008(6) -0.005(9) 0.007(8)
O05D 0.34(3) 0.177(16) 0.088(7) -0.033(8) 0.026(11) 0.053(18)
N045 0.147(13) 0.070(6) 0.083(7) -0.026(5) -0.007(8) 0.009(8)
C05H 0.156(19) 0.079(11) 0.105(16) -0.008(11) 0.004(15) -0.006(12)
C05J 0.095(12) 0.105(13) 0.082(11) -0.030(10) -0.010(10) 0.022(10)
C044 0.068(8) 0.068(7) 0.065(9) -0.003(6) -0.009(7) 0.008(6)
C03X 0.088(10) 0.065(8) 0.070(9) -0.002(7) -0.021(8) 0.011(7)
C05G 0.111(13) 0.115(13) 0.057(9) 0.005(9) -0.005(9) -0.002(11)
C05I 0.143(17) 0.073(10) 0.101(15) 0.018(10) 0.002(13) 0.008(10)
C2 0.111(9) 0.106(9) 0.098(10) 0.026(8) 0.017(8) -0.026(7)
C3 0.095(8) 0.096(9) 0.084(8) 0.034(7) 0.001(7) -0.013(7)
C5 0.094(9) 0.098(9) 0.100(10) 0.014(8) -0.013(8) 0.032(8)
C31A 0.153(19) 0.159(19) 0.20(2) 0.011(19) -0.003(18) 0.053(16)
C7 0.080(13) 0.072(13) 0.18(5) -0.002(18) 0.005(18) 0.001(10)
C19A 0.091(14) 0.093(10) 0.13(3) 0.015(12) -0.022(16) -0.018(9)
C36A 0.108(12) 0.134(17) 0.18(2) 0.039(17) -0.029(13) 0.032(11)

loop_
_atom_type_symbol
_atom_type_description
_atom_type_scat_dispersion_real
_atom_type_scat_dispersion_imag
_atom_type_scat_source
C C 0.0033 0.0016 'International Tables Vol C Tables 4.2.6.8 and 6.1.1.4'
H H 0.0000 0.0000 'International Tables Vol C Tables 4.2.6.8 and 6.1.1.4'
N N 0.0061 0.0033 'International Tables Vol C Tables 4.2.6.8 and 6.1.1.4'
O O 0.0106 0.0060 'International Tables Vol C Tables 4.2.6.8 and 6.1.1.4'
S S 0.1246 0.1234 'International Tables Vol C Tables 4.2.6.8 and 6.1.1.4'

loop_
_geom_angle_atom_site_label_1
_geom_angle_atom_site_label_2
_geom_angle_atom_site_label_3
_geom_angle
_geom_angle_site_symmetry_1
_geom_angle_site_symmetry_3
_geom_angle_publ_flag
C04T S001 C02F 99.5(3) . . ?
C027 S005 C03C 99.2(3) . . ?
C01P S006 C016 96.0(3) . . ?
C04P S007 C047 97.2(3) . . ?
C01C S008 C01I 96.6(4) . . ?
C02H S00B C01X 97.4(3) . . ?
C04R S00C C01V 95.8(3) . . ?
C02L S00F C037 98.7(4) . . ?
C030 O00H C01O 115.8(6) . . ?
C03E O00L C01D 116.6(6) . . ?
C020 O00N C02C 116.6(7) . . ?
C03S O00O C026 116.3(7) . . ?
C03C C00P C019 120.0 . . ?
C03C C00P H00P 120.0 . . ?
C019 C00P H00P 120.0 . . ?
C01D C03C C00P 120.0 . . ?
C01D C03C S005 116.9(3) . . ?
C00P C03C S005 123.1(3) . . ?
C03A C01D C03C 120.0 . . ?
C03A C01D O00L 117.4(4) . . ?
C03C C01D O00L 122.3(4) . . ?
C01D C03A C012 120.0 . . ?
C01D C03A H03A 120.0 . . ?
C012 C03A H03A 120.0 . . ?
C019 C012 C03A 120.0 . . ?
C01K C019 C012 120.0 . . ?
C01K C019 C00P 120.0 . . ?
C012 C019 C00P 120.0 . . ?
C019 C01K C02F 120.0 . . ?
C019 C01K H01K 120.0 . . ?
C02F C01K H01K 120.0 . . ?
C01O C02F C01K 120.0 . . ?
C01O C02F S001 117.1(3) . . ?
C01K C02F S001 122.8(3) . . ?
C021 C01O C02F 120.0 . . ?
C021 C01O O00H 117.0(4) . . ?
C02F C01O O00H 122.9(4) . . ?
C01O C021 C012 120.0 . . ?
C01O C021 H021 120.0 . . ?
C012 C021 H021 120.0 . . ?
C02D O00Q C011 115.7(6) . . ?
C023 O00S C01G 114.6(6) . . ?
C04H O00T C01A 112.5(7) . . ?
C01Y O00X C029 115.0(7) . . ?
C027 C00Z C016 120.0 . . ?
C027 C00Z H00Z 120.0 . . ?
C016 C00Z H00Z 120.0 . . ?
C00Z C027 C03E 120.0 . . ?
C00Z C027 S005 122.0(4) . . ?
C03E C027 S005 118.0(4) . . ?
O00L C03E C027 122.2(5) . . ?
O00L C03E C022 117.4(5) . . ?
C027 C03E C022 120.0 . . ?
C01G C022 C03E 120.0 . . ?
C01G C022 C02K 117.6(6) . . ?
C03E C022 C02K 120.8(6) . . ?
O00S C01G C022 118.1(5) . . ?
O00S C01G C016 121.9(5) . . ?
C022 C01G C016 120.0 . . ?
C01G C016 C00Z 120.0 . . ?
C01G C016 S006 119.1(4) . . ?
C00Z C016 S006 120.8(4) . . ?
C02L C01M C01C 121.1(10) . . ?
C02L C01M H01M 119.4 . . ?
C01C C01M H01M 119.4 . . ?
C029 C01C C01M 116.5(10) . . ?
C029 C01C S008 121.1(8) . . ?
C01M C01C S008 122.4(8) . . ?
C01L C01P C023 120.0 . . ?
C01L C01P S006 120.9(4) . . ?
C023 C01P S006 119.1(4) . . ?
C01P C01L C01I 120.0 . . ?
C01P C01L H01L 120.0 . . ?
C01I C01L H01L 120.0 . . ?
C01Y C01I C01L 120.0 . . ?
C01Y C01I S008 117.4(4) . . ?
C01L C01I S008 122.5(4) . . ?
O00X C01Y C01I 121.9(6) . . ?
O00X C01Y C01F 118.1(6) . . ?
C01I C01Y C01F 120.0 . . ?
C023 C01F C01Y 120.0 . . ?
C023 C01F H01F 120.0 . . ?
C01Y C01F H01F 120.0 . . ?
O00S C023 C01F 117.7(5) . . ?
O00S C023 C01P 122.3(5) . . ?
C01F C023 C01P 120.0 . . ?
C04J C029 O00X 119.1(10) . . ?
C04J C029 C01C 123.2(9) . . ?
O00X C029 C01C 117.7(10) . . ?
C056 C19B C6 136(6) . . ?
C056 C19B H19A 103.3 . . ?
C6 C19B H19A 103.3 . . ?
C056 C19B H19B 103.2 . . ?
C6 C19B H19B 103.3 . . ?
H19A C19B H19B 105.2 . . ?
O00Q C02D C047 122.1(5) . . ?
O00Q C02D C053 117.9(5) . . ?
C047 C02D C053 120.0 . . ?
C02D C047 C048 120.0 . . ?
C02D C047 S007 119.4(4) . . ?
C048 C047 S007 120.5(4) . . ?
C01V C048 C047 120.0 . . ?
C01V C048 H048 120.0 . . ?
C047 C048 H048 120.0 . . ?
C048 C01V C01A 120.0 . . ?
C048 C01V S00C 121.7(4) . . ?
C01A C01V S00C 118.2(4) . . ?
O00T C01A C01V 122.2(5) . . ?
O00T C01A C053 117.8(5) . . ?
C01V C01A C053 120.0 . . ?
C01A C053 C02D 120.0 . . ?
C01A C053 H053 120.0 . . ?
C02D C053 H053 120.0 . . ?
C04O C02K C022 111.0(9) . . ?
C04O C02K H02A 109.4 . . ?
C022 C02K H02A 109.4 . . ?
C04O C02K H02B 109.4 . . ?
C022 C02K H02B 109.4 . . ?
H02A C02K H02B 108.0 . . ?
C01M C02L C03S 120.1(9) . . ?
C01M C02L S00F 121.1(8) . . ?
C03S C02L S00F 118.8(8) . . ?
C037 C033 C035 120.0 . . ?
C037 C033 H033 120.0 . . ?
C035 C033 H033 120.0 . . ?
C033 C037 C026 120.0 . . ?
C033 C037 S00F 121.0(3) . . ?
C026 C037 S00F 118.9(3) . . ?
C03K C026 C037 120.0 . . ?
C03K C026 O00O 117.7(4) . . ?
C037 C026 O00O 122.3(5) . . ?
C026 C03K C04G 120.0 . . ?
C026 C03K H03K 120.0 . . ?
C04G C03K H03K 120.0 . . ?
C03K C04G C035 120.0 . . ?
C03Y C035 C04G 120.0 . . ?
C03Y C035 C033 120.0 . . ?
C04G C035 C033 120.0 . . ?
C035 C03Y C01X 120.0 . . ?
C035 C03Y H03Y 120.0 . . ?
C01X C03Y H03Y 120.0 . . ?
C02C C01X C03Y 120.0 . . ?
C02C C01X S00B 118.1(3) . . ?
C03Y C01X S00B 121.9(3) . . ?
O00N C02C C01X 122.9(4) . . ?
O00N C02C C02Y 117.0(4) . . ?
C01X C02C C02Y 120.0 . . ?
C02C C02Y C04G 120.0 . . ?
C02C C02Y H02Y 120.0 . . ?
C04G C02Y H02Y 120.0 . . ?
O00O C03S C04J 117.7(10) . . ?
O00O C03S C02L 122.9(9) . . ?
C04J C03S C02L 119.4(10) . . ?
C3 C03Z C04S 110.5(12) . . ?
C1 C03Z C04S 143(10) . . ?
C1 C03Z H03D 101.3 . . ?
C04S C03Z H03D 101.3 . . ?
C1 C03Z H03E 101.3 . . ?
C04S C03Z H03E 101.3 . . ?
H03D C03Z H03E 104.5 . . ?
C3 C03Z H03B 109.5 . . ?
C04S C03Z H03B 109.5 . . ?
C3 C03Z H03C 109.5 . . ?
C04S C03Z H03C 109.5 . . ?
H03B C03Z H03C 108.1 . . ?
C04H C043 C020 120.0 . . ?
C04H C043 C04Z 122.7(6) . . ?
C020 C043 C04Z 117.2(6) . . ?
O00T C04H C043 117.5(5) . . ?
O00T C04H C04R 122.5(5) . . ?
C043 C04H C04R 120.0 . . ?
C039 C04R C04H 120.0 . . ?
C039 C04R S00C 121.8(4) . . ?
C04H C04R S00C 118.2(4) . . ?
C02H C039 C04R 120.0 . . ?
C02H C039 H039 120.0 . . ?
C04R C039 H039 120.0 . . ?
C020 C02H C039 120.0 . . ?
C020 C02H S00B 120.1(4) . . ?
C039 C02H S00B 119.9(4) . . ?
O00N C020 C02H 121.3(5) . . ?
O00N C020 C043 118.6(6) . . ?
C02H C020 C043 120.0 . . ?
C029 C04J C03S 119.5(9) . . ?
C029 C04J C04S 121.4(10) . . ?
C03S C04J C04S 119.0(10) . . ?
C5 C04O C02K 113.6(12) . . ?
C5 C04O H04A 108.9 . . ?
C02K C04O H04A 108.9 . . ?
C5 C04O H04B 108.9 . . ?
C02K C04O H04B 108.9 . . ?
H04A C04O H04B 107.7 . . ?
C03Z C04S C04J 114.1(9) . . ?
C03Z C04S H04C 108.7 . . ?
C04J C04S H04C 108.7 . . ?
C03Z C04S H04D 108.7 . . ?
C04J C04S H04D 108.7 . . ?
H04C C04S H04D 107.6 . . ?
C032 C04T C030 120.0 . . ?
C032 C04T S001 121.5(4) . . ?
C030 C04T S001 118.4(4) . . ?
C04T C032 C04P 120.0 . . ?
C04T C032 H032 120.0 . . ?
C04P C032 H032 120.0 . . ?
C011 C04P C032 120.0 . . ?
C011 C04P S007 119.5(4) . . ?
C032 C04P S007 120.5(4) . . ?
O00Q C011 C04I 118.0(5) . . ?
O00Q C011 C04P 121.9(5) . . ?
C04I C011 C04P 120.0 . . ?
C011 C04I C030 120.0 . . ?
C011 C04I C04U 119.2(6) . . ?
C030 C04I C04U 119.7(6) . . ?
O00H C030 C04I 117.4(5) . . ?
O00H C030 C04T 122.4(5) . . ?
C04I C030 C04T 120.0 . . ?
C056 C04U C04I 111.0(9) . . ?
C056 C04U H04E 109.4 . . ?
C04I C04U H04E 109.4 . . ?
C056 C04U H04F 109.4 . . ?
C04I C04U H04F 109.4 . . ?
H04E C04U H04F 108.0 . . ?
C36A C04V C04Y 115.5(17) . . ?
C36A C04V H04G 108.4 . . ?
C04Y C04V H04G 108.4 . . ?
C36A C04V H04H 108.4 . . ?
C04Y C04V H04H 108.4 . . ?
H04G C04V H04H 107.5 . . ?
C04V C04Y C04Z 108.9(11) . . ?
C04V C04Y H04I 109.9 . . ?
C04Z C04Y H04I 109.9 . . ?
C04V C04Y H04J 109.9 . . ?
C04Z C04Y H04J 109.9 . . ?
H04I C04Y H04J 108.3 . . ?
C04Y C04Z C043 113.5(9) . . ?
C04Y C04Z H04K 108.9 . . ?
C043 C04Z H04K 108.9 . . ?
C04Y C04Z H04L 108.9 . . ?
C043 C04Z H04L 108.9 . . ?
H04K C04Z H04L 107.7 . . ?
C19A C056 C04U 116.3(15) . . ?
C19B C056 C04U 138(2) . . ?
C19B C056 H05C 102.6 . . ?
C04U C056 H05C 102.6 . . ?
C19B C056 H05D 102.6 . . ?
C04U C056 H05D 102.6 . . ?
H05C C056 H05D 104.9 . . ?
C19A C056 H05A 108.2 . . ?
C04U C056 H05A 108.2 . . ?
C19A C056 H05B 108.2 . . ?
C04U C056 H05B 108.2 . . ?
H05A C056 H05B 107.4 . . ?
C2 C1 C03Z 116(2) . . ?
C2 C1 H1A 108.4 . . ?
C03Z C1 H1A 108.4 . . ?
C2 C1 H1B 108.3 . . ?
C03Z C1 H1B 108.3 . . ?
H1A C1 H1B 107.4 . . ?
C19B C6 H6A 119.0 . . ?
C19B C6 H6B 113.7 . . ?
H6A C6 H6B 109.5 . . ?
C19B C6 H6C 94.4 . . ?
H6A C6 H6C 109.5 . . ?
H6B C6 H6C 109.5 . . ?
O05A N02A O02I 125.5(14) . . ?
O05A N02A C03V 115.6(13) . . ?
O02I N02A C03V 118.8(11) . . ?
C057 C05E C03V 120.0 . . ?
C057 C05E H05E 120.0 . . ?
C03V C05E H05E 120.0 . . ?
C03O C057 C05E 120.0 . . ?
C03O C057 H057 120.0 . . ?
C05E C057 H057 120.0 . . ?
C04Q C03O C057 120.0 . . ?
C04Q C03O H03O 120.0 . . ?
C057 C03O H03O 120.0 . . ?
C03O C04Q C02S 120.0 . . ?
C03O C04Q H04Q 120.0 . . ?
C02S C04Q H04Q 120.0 . . ?
C03V C02S C04Q 120.0 . . ?
C03V C02S H02S 120.0 . . ?
C04Q C02S H02S 120.0 . . ?
C02S C03V C05E 120.0 . . ?
C02S C03V N02A 117.8(7) . . ?
C05E C03V N02A 122.2(7) . . ?
O05D N045 O02U 125.5(18) . . ?
O05D N045 C03X 115.4(16) . . ?
O02U N045 C03X 119.1(13) . . ?
C05J C05H C05I 120.0 . . ?
C05J C05H H05H 120.0 . . ?
C05I C05H H05H 120.0 . . ?
C044 C05J C05H 120.0 . . ?
C044 C05J H05J 120.0 . . ?
C05H C05J H05J 120.0 . . ?
C03X C044 C05J 120.0 . . ?
C03X C044 H044 120.0 . . ?
C05J C044 H044 120.0 . . ?
C044 C03X C05G 120.0 . . ?
C044 C03X N045 118.0(9) . . ?
C05G C03X N045 122.0(9) . . ?
C05I C05G C03X 120.0 . . ?
C05I C05G H05G 120.0 . . ?
C03X C05G H05G 120.0 . . ?
C05G C05I C05H 120.0 . . ?
C05G C05I H05I 120.0 . . ?
C05H C05I H05I 120.0 . . ?
C1 C2 H2BD 107.1 . . ?
C1 C2 H2BE 100.0 . . ?
H2BD C2 H2BE 109.5 . . ?
C1 C2 H2BF 120.7 . . ?
H2BD C2 H2BF 109.5 . . ?
H2BE C2 H2BF 109.5 . . ?
C3 C2 H2AA 109.7 . . ?
C3 C2 H2AB 109.3 . . ?
H2AA C2 H2AB 109.5 . . ?
C3 C2 H2AC 109.5 . . ?
H2AA C2 H2AC 109.5 . . ?
H2AB C2 H2AC 109.5 . . ?
C03Z C3 C2 115.6(15) . . ?
C03Z C3 H3A 108.4 . . ?
C2 C3 H3A 108.4 . . ?
C03Z C3 H3B 108.4 . . ?
C2 C3 H3B 108.4 . . ?
H3A C3 H3B 107.4 . . ?
C04O C5 C31A 116.1(19) . . ?
C04O C5 H5A 108.3 . . ?
C31A C5 H5A 108.3 . . ?
C04O C5 H5B 108.3 . . ?
C31A C5 H5B 108.3 . . ?
H5A C5 H5B 107.4 . . ?
C5 C31A H31A 109.5 . . ?
C5 C31A H31B 109.5 . . ?
H31A C31A H31B 109.5 . . ?
C5 C31A H31C 109.5 . . ?
H31A C31A H31C 109.5 . . ?
H31B C31A H31C 109.5 . . ?
C19A C7 H7A 109.5 . . ?
C19A C7 H7B 109.5 . . ?
H7A C7 H7B 109.5 . . ?
C19A C7 H7C 109.5 . . ?
H7A C7 H7C 109.5 . . ?
H7B C7 H7C 109.5 . . ?
C056 C19A C7 109(2) . . ?
C056 C19A H19C 109.8 . . ?
C7 C19A H19C 109.8 . . ?
C056 C19A H19D 109.8 . . ?
C7 C19A H19D 109.8 . . ?
H19C C19A H19D 108.3 . . ?
C04V C36A H36A 109.5 . . ?
C04V C36A H36B 109.5 . . ?
H36A C36A H36B 109.5 . . ?
C04V C36A H36C 109.5 . . ?
H36A C36A H36C 109.5 . . ?
H36B C36A H36C 109.5 . . ?

loop_
_geom_bond_atom_site_label_1
_geom_bond_atom_site_label_2
_geom_bond_distance
_geom_bond_site_symmetry_2
_geom_bond_publ_flag
S001 C04T 1.775(5) . ?
S001 C02F 1.798(4) . ?
S005 C027 1.770(5) . ?
S005 C03C 1.801(5) . ?
S006 C01P 1.772(5) . ?
S006 C016 1.776(5) . ?
S007 C04P 1.765(5) . ?
S007 C047 1.768(5) . ?
S008 C01C 1.751(11) . ?
S008 C01I 1.770(5) . ?
S00B C02H 1.765(5) . ?
S00B C01X 1.785(5) . ?
S00C C04R 1.764(5) . ?
S00C C01V 1.772(5) . ?
S00F C02L 1.764(10) . ?
S00F C037 1.795(5) . ?
O00H C030 1.370(7) . ?
O00H C01O 1.400(8) . ?
O00L C03E 1.372(8) . ?
O00L C01D 1.392(7) . ?
O00N C020 1.376(8) . ?
O00N C02C 1.378(9) . ?
O00O C03S 1.367(12) . ?
O00O C026 1.397(8) . ?
C00P C03C 1.3900 . ?
C00P C019 1.3900 . ?
C00P H00P 0.9500 . ?
C03C C01D 1.3900 . ?
C01D C03A 1.3900 . ?
C03A C012 1.3900 . ?
C03A H03A 0.9500 . ?
C012 C019 1.3900 . ?
C012 C021 1.3900 . ?
C019 C01K 1.3900 . ?
C01K C02F 1.3900 . ?
C01K H01K 0.9500 . ?
C02F C01O 1.3900 . ?
C01O C021 1.3900 . ?
C021 H021 0.9500 . ?
O00Q C02D 1.363(8) . ?
O00Q C011 1.374(8) . ?
O00S C023 1.367(8) . ?
O00S C01G 1.380(8) . ?
O00T C04H 1.365(8) . ?
O00T C01A 1.365(8) . ?
O00X C01Y 1.370(9) . ?
O00X C029 1.385(11) . ?
C00Z C027 1.3900 . ?
C00Z C016 1.3900 . ?
C00Z H00Z 0.9500 . ?
C027 C03E 1.3900 . ?
C03E C022 1.3900 . ?
C022 C01G 1.3900 . ?
C022 C02K 1.593(11) . ?
C01G C016 1.3900 . ?
C01M C02L 1.353(16) . ?
C01M C01C 1.436(15) . ?
C01M H01M 0.9500 . ?
C01C C029 1.399(15) . ?
C01P C01L 1.3900 . ?
C01P C023 1.3900 . ?
C01L C01I 1.3900 . ?
C01L H01L 0.9500 . ?
C01I C01Y 1.3900 . ?
C01Y C01F 1.3900 . ?
C01F C023 1.3900 . ?
C01F H01F 0.9500 . ?
C029 C04J 1.346(16) . ?
C19B C056 1.48(2) . ?
C19B C6 1.50(2) . ?
C19B H19A 0.9900 . ?
C19B H19B 0.9900 . ?
C02D C047 1.3900 . ?
C02D C053 1.3900 . ?
C047 C048 1.3900 . ?
C048 C01V 1.3900 . ?
C048 H048 0.9500 . ?
C01V C01A 1.3900 . ?
C01A C053 1.3900 . ?
C053 H053 0.9500 . ?
C02K C04O 1.555(14) . ?
C02K H02A 0.9900 . ?
C02K H02B 0.9900 . ?
C02L C03S 1.413(15) . ?
C033 C037 1.3900 . ?
C033 C035 1.3900 . ?
C033 H033 0.9500 . ?
C037 C026 1.3900 . ?
C026 C03K 1.3900 . ?
C03K C04G 1.3900 . ?
C03K H03K 0.9500 . ?
C04G C035 1.3900 . ?
C04G C02Y 1.3900 . ?
C035 C03Y 1.3900 . ?
C03Y C01X 1.3900 . ?
C03Y H03Y 0.9500 . ?
C01X C02C 1.3900 . ?
C02C C02Y 1.3900 . ?
C02Y H02Y 0.9500 . ?
C03S C04J 1.403(15) . ?
C03Z C3 1.496(15) . ?
C03Z C1 1.50(2) . ?
C03Z C04S 1.508(14) . ?
C03Z H03D 0.9900 . ?
C03Z H03E 0.9900 . ?
C03Z H03B 0.9900 . ?
C03Z H03C 0.9900 . ?
C043 C04H 1.3900 . ?
C043 C020 1.3900 . ?
C043 C04Z 1.598(11) . ?
C04H C04R 1.3900 . ?
C04R C039 1.3900 . ?
C039 C02H 1.3900 . ?
C039 H039 0.9500 . ?
C02H C020 1.3900 . ?
C04J C04S 1.581(12) . ?
C04O C5 1.492(16) . ?
C04O H04A 0.9900 . ?
C04O H04B 0.9900 . ?
C04S H04C 0.9900 . ?
C04S H04D 0.9900 . ?
C04T C032 1.3900 . ?
C04T C030 1.3900 . ?
C032 C04P 1.3900 . ?
C032 H032 0.9500 . ?
C04P C011 1.3900 . ?
C011 C04I 1.3900 . ?
C04I C030 1.3900 . ?
C04I C04U 1.603(11) . ?
C04U C056 1.512(15) . ?
C04U H04E 0.9900 . ?
C04U H04F 0.9900 . ?
C04V C36A 1.495(17) . ?
C04V C04Y 1.516(15) . ?
C04V H04G 0.9900 . ?
C04V H04H 0.9900 . ?
C04Y C04Z 1.517(14) . ?
C04Y H04I 0.9900 . ?
C04Y H04J 0.9900 . ?
C04Z H04K 0.9900 . ?
C04Z H04L 0.9900 . ?
C056 C19A 1.473(18) . ?
C056 H05C 0.9900 . ?
C056 H05D 0.9900 . ?
C056 H05A 0.9900 . ?
C056 H05B 0.9900 . ?
C1 C2 1.50(2) . ?
C1 H1A 0.9900 . ?
C1 H1B 0.9900 . ?
C6 H6A 0.9799 . ?
C6 H6B 0.9800 . ?
C6 H6C 0.9793 . ?
O02I N02A 1.227(15) . ?
O05A N02A 1.206(15) . ?
N02A C03V 1.433(12) . ?
C05E C057 1.3900 . ?
C05E C03V 1.3900 . ?
C05E H05E 0.9500 . ?
C057 C03O 1.3900 . ?
C057 H057 0.9500 . ?
C03O C04Q 1.3900 . ?
C03O H03O 0.9500 . ?
C04Q C02S 1.3900 . ?
C04Q H04Q 0.9500 . ?
C02S C03V 1.3900 . ?
C02S H02S 0.9500 . ?
O02U N045 1.210(15) . ?
O05D N045 1.204(16) . ?
N045 C03X 1.449(13) . ?
C05H C05J 1.3900 . ?
C05H C05I 1.3900 . ?
C05H H05H 0.9500 . ?
C05J C044 1.3900 . ?
C05J H05J 0.9500 . ?
C044 C03X 1.3900 . ?
C044 H044 0.9500 . ?
C03X C05G 1.3900 . ?
C05G C05I 1.3900 . ?
C05G H05G 0.9500 . ?
C05I H05I 0.9500 . ?
C2 C3 1.507(17) . ?
C2 H2BD 0.9801 . ?
C2 H2BE 0.9799 . ?
C2 H2BF 0.9800 . ?
C2 H2AA 0.9797 . ?
C2 H2AB 0.9801 . ?
C2 H2AC 0.9801 . ?
C3 H3A 0.9900 . ?
C3 H3B 0.9900 . ?
C5 C31A 1.496(18) . ?
C5 H5A 0.9900 . ?
C5 H5B 0.9900 . ?
C31A H31A 0.9800 . ?
C31A H31B 0.9800 . ?
C31A H31C 0.9800 . ?
C7 C19A 1.51(2) . ?
C7 H7A 0.9800 . ?
C7 H7B 0.9800 . ?
C7 H7C 0.9800 . ?
C19A H19C 0.9900 . ?
C19A H19D 0.9900 . ?
C36A H36A 0.9800 . ?
C36A H36B 0.9800 . ?
C36A H36C 0.9800 . ?

loop_
_geom_torsion_atom_site_label_1
_geom_torsion_atom_site_label_2
_geom_torsion_atom_site_label_3
_geom_torsion_atom_site_label_4
_geom_torsion
_geom_torsion_site_symmetry_1
_geom_torsion_site_symmetry_2
_geom_torsion_site_symmetry_3
_geom_torsion_site_symmetry_4
_geom_torsion_publ_flag
C019 C00P C03C C01D 0.0 . . . . ?
C019 C00P C03C S005 179.5(3) . . . . ?
C027 S005 C03C C01D -36.0(3) . . . . ?
C027 S005 C03C C00P 144.5(3) . . . . ?
C00P C03C C01D C03A 0.0 . . . . ?
S005 C03C C01D C03A -179.5(3) . . . . ?
C00P C03C C01D O00L -173.6(5) . . . . ?
S005 C03C C01D O00L 6.9(5) . . . . ?
C03E O00L C01D C03A -135.3(5) . . . . ?
C03E O00L C01D C03C 38.4(8) . . . . ?
C03C C01D C03A C012 0.0 . . . . ?
O00L C01D C03A C012 173.9(5) . . . . ?
C01D C03A C012 C019 0.0 . . . . ?
C01D C03A C012 C021 180.0 . . . . ?
C03A C012 C019 C01K 180.0 . . . . ?
C021 C012 C019 C01K 0.0 . . . . ?
C03A C012 C019 C00P 0.0 . . . . ?
C021 C012 C019 C00P 180.0 . . . . ?
C03C C00P C019 C01K 180.0 . . . . ?
C03C C00P C019 C012 0.0 . . . . ?
C012 C019 C01K C02F 0.0 . . . . ?
C00P C019 C01K C02F 180.0 . . . . ?
C019 C01K C02F C01O 0.0 . . . . ?
C019 C01K C02F S001 179.3(3) . . . . ?
C04T S001 C02F C01O 32.3(3) . . . . ?
C04T S001 C02F C01K -146.9(3) . . . . ?
C01K C02F C01O C021 0.0 . . . . ?
S001 C02F C01O C021 -179.3(3) . . . . ?
C01K C02F C01O O00H 177.1(5) . . . . ?
S001 C02F C01O O00H -2.2(5) . . . . ?
C030 O00H C01O C021 135.9(5) . . . . ?
C030 O00H C01O C02F -41.2(8) . . . . ?
C02F C01O C021 C012 0.0 . . . . ?
O00H C01O C021 C012 -177.2(5) . . . . ?
C019 C012 C021 C01O 0.0 . . . . ?
C03A C012 C021 C01O 180.0 . . . . ?
C016 C00Z C027 C03E 0.0 . . . . ?
C016 C00Z C027 S005 179.2(5) . . . . ?
C03C S005 C027 C00Z -150.2(3) . . . . ?
C03C S005 C027 C03E 29.1(4) . . . . ?
C01D O00L C03E C027 -47.3(8) . . . . ?
C01D O00L C03E C022 139.8(5) . . . . ?
C00Z C027 C03E O00L -172.7(6) . . . . ?
S005 C027 C03E O00L 8.0(6) . . . . ?
C00Z C027 C03E C022 0.0 . . . . ?
S005 C027 C03E C022 -179.3(5) . . . . ?
O00L C03E C022 C01G 173.1(6) . . . . ?
C027 C03E C022 C01G 0.0 . . . . ?
O00L C03E C022 C02K -21.4(7) . . . . ?
C027 C03E C022 C02K 165.5(6) . . . . ?
C023 O00S C01G C022 -138.3(6) . . . . ?
C023 O00S C01G C016 44.1(8) . . . . ?
C03E C022 C01G O00S -177.6(6) . . . . ?
C02K C022 C01G O00S 16.4(7) . . . . ?
C03E C022 C01G C016 0.0 . . . . ?
C02K C022 C01G C016 -165.9(6) . . . . ?
O00S C01G C016 C00Z 177.5(6) . . . . ?
C022 C01G C016 C00Z 0.0 . . . . ?
O00S C01G C016 S006 0.3(6) . . . . ?
C022 C01G C016 S006 -177.3(5) . . . . ?
C027 C00Z C016 C01G 0.0 . . . . ?
C027 C00Z C016 S006 177.2(5) . . . . ?
C01P S006 C016 C01G -34.8(4) . . . . ?
C01P S006 C016 C00Z 148.0(4) . . . . ?
C02L C01M C01C C029 2.4(13) . . . . ?
C02L C01M C01C S008 -177.5(8) . . . . ?
C01I S008 C01C C029 36.8(8) . . . . ?
C01I S008 C01C C01M -143.2(8) . . . . ?
C016 S006 C01P C01L -142.8(4) . . . . ?
C016 S006 C01P C023 35.1(4) . . . . ?
C023 C01P C01L C01I 0.0 . . . . ?
S006 C01P C01L C01I 177.9(5) . . . . ?
C01P C01L C01I C01Y 0.0 . . . . ?
C01P C01L C01I S008 -176.9(5) . . . . ?
C01C S008 C01I C01Y -33.2(5) . . . . ?
C01C S008 C01I C01L 143.8(5) . . . . ?
C029 O00X C01Y C01I 50.6(10) . . . . ?
C029 O00X C01Y C01F -130.9(7) . . . . ?
C01L C01I C01Y O00X 178.4(7) . . . . ?
S008 C01I C01Y O00X -4.5(6) . . . . ?
C01L C01I C01Y C01F 0.0 . . . . ?
S008 C01I C01Y C01F 177.0(5) . . . . ?
O00X C01Y C01F C023 -178.5(6) . . . . ?
C01I C01Y C01F C023 0.0 . . . . ?
C01G O00S C023 C01F 133.4(6) . . . . ?
C01G O00S C023 C01P -43.9(8) . . . . ?
C01Y C01F C023 O00S -177.3(6) . . . . ?
C01Y C01F C023 C01P 0.0 . . . . ?
C01L C01P C023 O00S 177.2(7) . . . . ?
S006 C01P C023 O00S -0.7(6) . . . . ?
C01L C01P C023 C01F 0.0 . . . . ?
S006 C01P C023 C01F -178.0(5) . . . . ?
C01Y O00X C029 C04J 134.5(9) . . . . ?
C01Y O00X C029 C01C -46.2(11) . . . . ?
C01M C01C C029 C04J -2.6(14) . . . . ?
S008 C01C C029 C04J 177.3(8) . . . . ?
C01M C01C C029 O00X 178.2(8) . . . . ?
S008 C01C C029 O00X -1.9(12) . . . . ?
C011 O00Q C02D C047 44.1(9) . . . . ?
C011 O00Q C02D C053 -135.7(6) . . . . ?
O00Q C02D C047 C048 -179.9(7) . . . . ?
C053 C02D C047 C048 0.0 . . . . ?
O00Q C02D C047 S007 -2.5(7) . . . . ?
C053 C02D C047 S007 177.3(5) . . . . ?
C04P S007 C047 C02D -31.3(4) . . . . ?
C04P S007 C047 C048 146.0(4) . . . . ?
C02D C047 C048 C01V 0.0 . . . . ?
S007 C047 C048 C01V -177.3(5) . . . . ?
C047 C048 C01V C01A 0.0 . . . . ?
C047 C048 C01V S00C 176.0(6) . . . . ?
C04R S00C C01V C048 -141.1(5) . . . . ?
C04R S00C C01V C01A 34.9(5) . . . . ?
C04H O00T C01A C01V -48.6(9) . . . . ?
C04H O00T C01A C053 130.7(6) . . . . ?
C048 C01V C01A O00T 179.3(8) . . . . ?
S00C C01V C01A O00T 3.2(7) . . . . ?
C048 C01V C01A C053 0.0 . . . . ?
S00C C01V C01A C053 -176.1(6) . . . . ?
O00T C01A C053 C02D -179.4(7) . . . . ?
C01V C01A C053 C02D 0.0 . . . . ?
O00Q C02D C053 C01A 179.9(7) . . . . ?
C047 C02D C053 C01A 0.0 . . . . ?
C01G C022 C02K C04O 69.8(10) . . . . ?
C03E C022 C02K C04O -96.1(10) . . . . ?
C01C C01M C02L C03S -0.2(14) . . . . ?
C01C C01M C02L S00F 179.7(7) . . . . ?
C037 S00F C02L C01M 150.5(8) . . . . ?
C037 S00F C02L C03S -29.6(8) . . . . ?
C035 C033 C037 C026 0.0 . . . . ?
C035 C033 C037 S00F -179.6(4) . . . . ?
C02L S00F C037 C033 -149.5(4) . . . . ?
C02L S00F C037 C026 30.9(5) . . . . ?
C033 C037 C026 C03K 0.0 . . . . ?
S00F C037 C026 C03K 179.6(4) . . . . ?
C033 C037 C026 O00O -179.4(5) . . . . ?
S00F C037 C026 O00O 0.1(5) . . . . ?
C03S O00O C026 C03K 139.5(6) . . . . ?
C03S O00O C026 C037 -41.0(9) . . . . ?
C037 C026 C03K C04G 0.0 . . . . ?
O00O C026 C03K C04G 179.5(5) . . . . ?
C026 C03K C04G C035 0.0 . . . . ?
C026 C03K C04G C02Y 180.0 . . . . ?
C03K C04G C035 C03Y 180.0 . . . . ?
C02Y C04G C035 C03Y 0.0 . . . . ?
C03K C04G C035 C033 0.0 . . . . ?
C02Y C04G C035 C033 180.0 . . . . ?
C037 C033 C035 C03Y 180.0 . . . . ?
C037 C033 C035 C04G 0.0 . . . . ?
C04G C035 C03Y C01X 0.0 . . . . ?
C033 C035 C03Y C01X 180.0 . . . . ?
C035 C03Y C01X C02C 0.0 . . . . ?
C035 C03Y C01X S00B 177.2(4) . . . . ?
C02H S00B C01X C02C -35.3(4) . . . . ?
C02H S00B C01X C03Y 147.4(3) . . . . ?
C020 O00N C02C C01X 38.2(8) . . . . ?
C020 O00N C02C C02Y -138.8(5) . . . . ?
C03Y C01X C02C O00N -176.9(6) . . . . ?
S00B C01X C02C O00N 5.8(5) . . . . ?
C03Y C01X C02C C02Y 0.0 . . . . ?
S00B C01X C02C C02Y -177.3(4) . . . . ?
O00N C02C C02Y C04G 177.1(5) . . . . ?
C01X C02C C02Y C04G 0.0 . . . . ?
C03K C04G C02Y C02C 180.0 . . . . ?
C035 C04G C02Y C02C 0.0 . . . . ?
C026 O00O C03S C04J -138.3(8) . . . . ?
C026 O00O C03S C02L 42.7(12) . . . . ?
C01M C02L C03S O00O 177.0(9) . . . . ?
S00F C02L C03S O00O -2.9(13) . . . . ?
C01M C02L C03S C04J -1.9(14) . . . . ?
S00F C02L C03S C04J 178.2(7) . . . . ?
C01A O00T C04H C043 -134.4(6) . . . . ?
C01A O00T C04H C04R 46.2(9) . . . . ?
C020 C043 C04H O00T -179.4(7) . . . . ?
C04Z C043 C04H O00T 3.2(8) . . . . ?
C020 C043 C04H C04R 0.0 . . . . ?
C04Z C043 C04H C04R -177.4(7) . . . . ?
O00T C04H C04R C039 179.4(7) . . . . ?
C043 C04H C04R C039 0.0 . . . . ?
O00T C04H C04R S00C 1.3(7) . . . . ?
C043 C04H C04R S00C -178.1(5) . . . . ?
C01V S00C C04R C039 144.9(4) . . . . ?
C01V S00C C04R C04H -37.0(5) . . . . ?
C04H C04R C039 C02H 0.0 . . . . ?
S00C C04R C039 C02H 178.0(6) . . . . ?
C04R C039 C02H C020 0.0 . . . . ?
C04R C039 C02H S00B 179.8(5) . . . . ?
C01X S00B C02H C020 31.2(5) . . . . ?
C01X S00B C02H C039 -148.6(4) . . . . ?
C02C O00N C020 C02H -43.3(8) . . . . ?
C02C O00N C020 C043 139.9(5) . . . . ?
C039 C02H C020 O00N -176.7(7) . . . . ?
S00B C02H C020 O00N 3.5(7) . . . . ?
C039 C02H C020 C043 0.0 . . . . ?
S00B C02H C020 C043 -179.8(5) . . . . ?
C04H C043 C020 O00N 176.8(7) . . . . ?
C04Z C043 C020 O00N -5.6(8) . . . . ?
C04H C043 C020 C02H 0.0 . . . . ?
C04Z C043 C020 C02H 177.6(7) . . . . ?
O00X C029 C04J C03S 179.8(8) . . . . ?
C01C C029 C04J C03S 0.5(14) . . . . ?
O00X C029 C04J C04S -2.8(13) . . . . ?
C01C C029 C04J C04S 178.0(9) . . . . ?
O00O C03S C04J C029 -177.2(8) . . . . ?
C02L C03S C04J C029 1.8(14) . . . . ?
O00O C03S C04J C04S 5.2(13) . . . . ?
C02L C03S C04J C04S -175.7(8) . . . . ?
C022 C02K C04O C5 72.7(16) . . . . ?
C3 C03Z C04S C04J 174.9(14) . . . . ?
C1 C03Z C04S C04J 128(8) . . . . ?
C029 C04J C04S C03Z -93.4(13) . . . . ?
C03S C04J C04S C03Z 84.1(13) . . . . ?
C02F S001 C04T C032 150.0(3) . . . . ?
C02F S001 C04T C030 -27.9(4) . . . . ?
C030 C04T C032 C04P 0.0 . . . . ?
S001 C04T C032 C04P -177.9(5) . . . . ?
C04T C032 C04P C011 0.0 . . . . ?
C04T C032 C04P S007 -177.5(4) . . . . ?
C047 S007 C04P C011 32.8(4) . . . . ?
C047 S007 C04P C032 -149.8(4) . . . . ?
C02D O00Q C011 C04I 139.4(6) . . . . ?
C02D O00Q C011 C04P -42.3(9) . . . . ?
C032 C04P C011 O00Q -178.3(6) . . . . ?
S007 C04P C011 O00Q -0.8(6) . . . . ?
C032 C04P C011 C04I 0.0 . . . . ?
S007 C04P C011 C04I 177.5(4) . . . . ?
O00Q C011 C04I C030 178.4(6) . . . . ?
C04P C011 C04I C030 0.0 . . . . ?
O00Q C011 C04I C04U -13.4(7) . . . . ?
C04P C011 C04I C04U 168.3(7) . . . . ?
C01O O00H C030 C04I -138.7(5) . . . . ?
C01O O00H C030 C04T 47.1(8) . . . . ?
C011 C04I C030 O00H -174.4(6) . . . . ?
C04U C04I C030 O00H 17.4(7) . . . . ?
C011 C04I C030 C04T 0.0 . . . . ?
C04U C04I C030 C04T -168.2(7) . . . . ?
C032 C04T C030 O00H 174.1(6) . . . . ?
S001 C04T C030 O00H -7.9(6) . . . . ?
C032 C04T C030 C04I 0.0 . . . . ?
S001 C04T C030 C04I 178.0(4) . . . . ?
C011 C04I C04U C056 -103.5(10) . . . . ?
C030 C04I C04U C056 64.8(12) . . . . ?
C36A C04V C04Y C04Z -174.3(16) . . . . ?
C04V C04Y C04Z C043 -176.5(11) . . . . ?
C04H C043 C04Z C04Y 98.1(11) . . . . ?
C020 C043 C04Z C04Y -79.4(11) . . . . ?
C6 C19B C056 C04U 135(8) . . . . ?
C04I C04U C056 C19A 68(2) . . . . ?
C04I C04U C056 C19B 9(6) . . . . ?
C04S C03Z C1 C2 111(15) . . . . ?
C03V C05E C057 C03O 0.0 . . . . ?
C05E C057 C03O C04Q 0.0 . . . . ?
C057 C03O C04Q C02S 0.0 . . . . ?
C03O C04Q C02S C03V 0.0 . . . . ?
C04Q C02S C03V C05E 0.0 . . . . ?
C04Q C02S C03V N02A -178.4(12) . . . . ?
C057 C05E C03V C02S 0.0 . . . . ?
C057 C05E C03V N02A 178.3(13) . . . . ?
O05A N02A C03V C02S 167.8(19) . . . . ?
O02I N02A C03V C02S -16(2) . . . . ?
O05A N02A C03V C05E -11(3) . . . . ?
O02I N02A C03V C05E 165.9(15) . . . . ?
C05I C05H C05J C044 0.0 . . . . ?
C05H C05J C044 C03X 0.0 . . . . ?
C05J C044 C03X C05G 0.0 . . . . ?
C05J C044 C03X N045 179.8(12) . . . . ?
O05D N045 C03X C044 -165(2) . . . . ?
O02U N045 C03X C044 16(2) . . . . ?
O05D N045 C03X C05G 15(3) . . . . ?
O02U N045 C03X C05G -164.6(15) . . . . ?
C044 C03X C05G C05I 0.0 . . . . ?
N045 C03X C05G C05I -179.8(13) . . . . ?
C03X C05G C05I C05H 0.0 . . . . ?
C05J C05H C05I C05G 0.0 . . . . ?
C04S C03Z C3 C2 171.5(17) . . . . ?
C02K C04O C5 C31A 174(2) . . . . ?
C04U C056 C19A C7 -178(3) . . . . ?
